data_4135390
loop_
_publ_author_name
'Hwang, Seung Jun'
'Tanushi, Akira'
'Radosevich, Alexander T.'

_publ_section_title
;
 Enthalpy-Controlled Insertion of a &quot;Nonspectator&quot; Tricoordinate
 Phosphorus Ligand into Group 10 Transition Metal-Carbon Bonds.
;
_journal_issue 51
_journal_name_full 'Journal of the American Chemical Society'
_journal_page_first 21285
_journal_page_last 21291
_journal_paper_doi 10.1021/jacs.0c11161
_journal_volume 142
_journal_year 2020
_chemical_formula_moiety 'C32 H34 Cl N2 Ni P2, 0.25(C7 H8)'
_chemical_formula_sum 'C33.75 H36 Cl N2 Ni P2'
_chemical_formula_weight 625.74
_space_group_crystal_system tetragonal
_space_group_IT_number 114
_space_group_name_Hall 'P -4 2n'
_space_group_name_H-M_alt 'P -4 21 c'
_atom_sites_solution_hydrogens geom
_audit_creation_date 2019-07-30
_audit_creation_method
; 
Olex2 1.2 
(compiled 2018.05.29 svn.r3508 for OlexSys, GUI svn.r5506) 
;
_cell_angle_alpha 90
_cell_angle_beta 90
_cell_angle_gamma 90
_cell_formula_units_Z 8
_cell_length_a 15.4791(13)
_cell_length_b 15.4791(13)
_cell_length_c 26.403(2)
_cell_measurement_reflns_used 9666
_cell_measurement_temperature 100(2)
_cell_measurement_theta_max 27.33
_cell_measurement_theta_min 2.42
_cell_volume 6326.2(9)
_computing_cell_refinement 'Bruker SAINT'
_computing_data_collection 'Bruker APEX2'
_computing_data_reduction 'Bruker SAINT'
_computing_molecular_graphics 'Olex2 (Dolomanov et al., 2009)'
_computing_publication_material 'Olex2 (Dolomanov et al., 2009)'
_computing_structure_refinement 'XLMP (Sheldrick, 2008)'
_computing_structure_solution 'SHELXS-97 (Sheldrick 2008)'
_diffrn_ambient_temperature 99.99
_diffrn_measured_fraction_theta_full 0.999
_diffrn_measured_fraction_theta_max 0.999
_diffrn_measurement_device_type 'Bruker APEX-II CCD'
_diffrn_measurement_method '\f and \w scans'
_diffrn_radiation_type MoK\a
_diffrn_radiation_wavelength 0.71073
_diffrn_reflns_av_R_equivalents 0.0601
_diffrn_reflns_av_unetI/netI 0.0278
_diffrn_reflns_Laue_measured_fraction_full 0.999
_diffrn_reflns_Laue_measured_fraction_max 0.999
_diffrn_reflns_limit_h_max 22
_diffrn_reflns_limit_h_min -21
_diffrn_reflns_limit_k_max 22
_diffrn_reflns_limit_k_min -22
_diffrn_reflns_limit_l_max 38
_diffrn_reflns_limit_l_min -38
_diffrn_reflns_number 178189
_diffrn_reflns_point_group_measured_fraction_full 0.999
_diffrn_reflns_point_group_measured_fraction_max 0.998
_diffrn_reflns_theta_full 25.242
_diffrn_reflns_theta_max 31.023
_diffrn_reflns_theta_min 1.525
_exptl_absorpt_coefficient_mu 0.824
_exptl_absorpt_correction_T_max 0.7462
_exptl_absorpt_correction_T_min 0.6820
_exptl_absorpt_correction_type multi-scan
_exptl_absorpt_process_details
; 
SADABS-2016/2 (Bruker,2016/2) was used for absorption correction. 
wR2(int) was 0.1248 before and 0.0636 after correction. 
The Ratio of minimum to maximum transmission is 0.9140. 
The \l/2 correction factor is Not present. 
;
_exptl_crystal_colour orange
_exptl_crystal_density_diffrn 1.314
_exptl_crystal_description plate
_exptl_crystal_F_000 2620
_exptl_crystal_size_max 0.285
_exptl_crystal_size_mid 0.22
_exptl_crystal_size_min 0.015
_refine_diff_density_max 2.207
_refine_diff_density_min -0.607
_refine_diff_density_rms 0.132
_refine_ls_abs_structure_details
; 
 Flack x determined using 3733 quotients [(I+)-(I-)]/[(I+)+(I-)] 
 (Parsons, Flack and Wagner, Acta Cryst. B69 (2013) 249-259). 
;
_refine_ls_abs_structure_Flack 0.017(4)
_refine_ls_extinction_method none
_refine_ls_goodness_of_fit_ref 1.131
_refine_ls_hydrogen_treatment constr
_refine_ls_matrix_type full
_refine_ls_number_parameters 409
_refine_ls_number_reflns 10098
_refine_ls_number_restraints 277
_refine_ls_restrained_S_all 1.117
_refine_ls_R_factor_all 0.0611
_refine_ls_R_factor_gt 0.0523
_refine_ls_shift/su_max 0.000
_refine_ls_shift/su_mean 0.000
_refine_ls_structure_factor_coef Fsqd
_refine_ls_weighting_details 'w=1/[\s^2^(Fo^2^)+(0.0922P)^2^+4.8497P] where P=(Fo^2^+2Fc^2^)/3'
_refine_ls_weighting_scheme calc
_refine_ls_wR_factor_gt 0.1476
_refine_ls_wR_factor_ref 0.1547
_reflns_Friedel_coverage 0.840
_reflns_Friedel_fraction_full 0.999
_reflns_Friedel_fraction_max 0.997
_reflns_number_gt 9000
_reflns_number_total 10098
_reflns_threshold_expression 'I > 2\s(I)'
_cod_data_source_file ja0c11161_si_005.cif
_cod_data_source_block final
_cod_depositor_comments 'Adding full bibliography for 4135390--4135393.cif.'
_cod_original_cell_volume 6326.3(12)
_cod_database_code 4135390
_shelx_shelxl_version_number 2014/7
_shelx_space_group_comment
; 
The symmetry employed for this shelxl refinement is uniquely defined 
by the following loop, which should always be used as a source of 
symmetry information in preference to the above space-group names. 
They are only intended as comments. 
;
_shelx_estimated_absorpt_t_max 0.988
_shelx_estimated_absorpt_t_min 0.799
_olex2_refinement_description
; 
1. Fixed Uiso 
 At 1.2 times of: 
  All C(H) groups 
 At 1.5 times of: 
  All C(H,H,H) groups 
2. Restrained distances 
 C1S-C2S = C1T-C2T 
 1.52 with sigma of 0.01 
 C1S-C3S \\sim C1S-C7S \\sim C1T-C3T \\sim C1T-C7T 
 with sigma of 0.02 
3. Restrained planarity 
 C1S, C2S, C3S, C4S, C5S, C6S, C7S 
 with sigma of 0.1 
 C1T, C2T, C3T, C4T, C5T, C6T, C7T 
 with sigma of 0.1 
4. Uiso/Uaniso restraints and constraints 
C1S \\sim C2S \\sim C3S \\sim C4S \\sim C5S \\sim C6S \\sim C7S \\sim C1T \\sim 
C2T \\sim C3T \\sim C4T \\sim C5T \\sim C6T \\sim C7T: within 2A with sigma of 
0.04 and sigma for terminal atoms of 0.08 
Uanis(C1S) = Uanis(C1T) 
Uanis(C2S) = Uanis(C2T) 
Uanis(C3S) = Uanis(C3T) 
Uanis(C4S) = Uanis(C4T) 
Uanis(C5S) = Uanis(C5T) 
Uanis(C6S) = Uanis(C6T) 
Uanis(C7S) = Uanis(C7T) 
5. Rigid body (RIGU) restrains 
 C1S, C2S, C3S, C4S, C5S, C6S, C7S 
 with sigma for 1-2 distances of 0.004 and sigma for 1-3 distances of 0.004 
6. Others 
 Sof(C1T)=Sof(H1TA)=Sof(H1TB)=Sof(H1TC)=Sof(C2T)=Sof(C3T)=Sof(H3T)=Sof(C4T)= 
 Sof(H4T)=Sof(C5T)=Sof(H5T)=Sof(C6T)=Sof(H6T)=Sof(C7T)=Sof(H7T)=0.25*(1-FVAR(2)) 
 Sof(C1S)=Sof(H1SA)=Sof(H1SB)=Sof(H1SC)=Sof(C2S)=Sof(C3S)=Sof(H3S)=Sof(C4S)= 
 Sof(H4S)=Sof(C5S)=Sof(H5S)=Sof(C6S)=Sof(H6S)=Sof(C7S)=Sof(H7S)=0.25*FVAR(2) 
7.a Ternary CH refined with riding coordinates: 
 C26(H26), C29(H29) 
7.b Me refined with riding coordinates: 
 C1T(H1TA,H1TB,H1TC), C1S(H1SA,H1SB,H1SC) 
7.c Aromatic/amide H refined with riding coordinates: 
 C1(H1), C2(H2), C3(H3), C4(H4), C5(H5), C8(H8), C9(H9), C10(H10), C11(H11), 
 C15(H15), C16(H16), C17(H17), C18(H18), C21(H21), C22(H22), C23(H23), C24(H24), 
  C3T(H3T), C4T(H4T), C5T(H5T), C6T(H6T), C7T(H7T), C3S(H3S), C4S(H4S), 
 C5S(H5S), C6S(H6S), C7S(H7S) 
7.d Fitted hexagon refined as free rotating group: 
 C2T(C3T,C4T,C5T,C6T,C7T), C2S(C3S,C4S,C5S,C6S,C7S) 
7.e Idealised Me refined as rotating group: 
 C27(H27A,H27B,H27C), C28(H28A,H28B,H28C), C30(H30A,H30B,H30C), C31(H31A,H31B, 
 H31C), C32(H32A,H32B,H32C) 
;
_olex2_submission_special_instructions 'No special instructions were received'

loop_
_space_group_symop_operation_xyz
'x, y, z'
'-x, -y, z'
'y, -x, -z'
'-y, x, -z'
'-x+1/2, y+1/2, -z+1/2'
'x+1/2, -y+1/2, -z+1/2'
'-y+1/2, -x+1/2, z+1/2'
'y+1/2, x+1/2, z+1/2'

loop_
_atom_site_label
_atom_site_type_symbol
_atom_site_fract_x
_atom_site_fract_y
_atom_site_fract_z
_atom_site_U_iso_or_equiv
_atom_site_adp_type
_atom_site_occupancy
_atom_site_site_symmetry_order
_atom_site_calc_flag
_atom_site_refinement_flags_posn
_atom_site_refinement_flags_adp
_atom_site_refinement_flags_occupancy
_atom_site_disorder_assembly
_atom_site_disorder_group
Ni1 Ni 0.49671(3) 0.22312(3) 0.33655(2) 0.01831(12) Uani 1 1 d . . . . .
Cl1 Cl 0.40948(7) 0.17112(8) 0.27823(4) 0.0270(2) Uani 1 1 d . . . . .
P1 P 0.52968(7) 0.25672(7) 0.40917(4) 0.0186(2) Uani 1 1 d . . . . .
P2 P 0.62303(7) 0.18162(7) 0.30993(4) 0.01859(19) Uani 1 1 d . . . . .
N1 N 0.4100(2) 0.2743(2) 0.38359(13) 0.0203(6) Uani 1 1 d . . . . .
N2 N 0.6314(2) 0.2149(2) 0.42621(13) 0.0201(6) Uani 1 1 d . . . . .
C1 C 0.4091(3) 0.3976(3) 0.32661(18) 0.0305(10) Uani 1 1 d . . . . .
H1 H 0.4522 0.3699 0.3068 0.037 Uiso 1 1 calc R . . . .
C2 C 0.3806(4) 0.4799(3) 0.31277(19) 0.0316(10) Uani 1 1 d . . . . .
H2 H 0.4045 0.5078 0.2840 0.038 Uiso 1 1 calc R . . . .
C3 C 0.3174(3) 0.5206(3) 0.3411(2) 0.0335(10) Uani 1 1 d . . . . .
H3 H 0.2970 0.5762 0.3318 0.040 Uiso 1 1 calc R . . . .
C4 C 0.2841(3) 0.4791(3) 0.3835(2) 0.0348(11) Uani 1 1 d . . . . .
H4 H 0.2408 0.5069 0.4031 0.042 Uiso 1 1 calc R . . . .
C5 C 0.3132(3) 0.3974(3) 0.3977(2) 0.0290(9) Uani 1 1 d . . . . .
H5 H 0.2903 0.3704 0.4271 0.035 Uiso 1 1 calc R . . . .
C6 C 0.3757(3) 0.3554(3) 0.36888(17) 0.0232(8) Uani 1 1 d . . . . .
C7 C 0.3551(3) 0.2139(3) 0.40757(16) 0.0200(7) Uani 1 1 d . . . . .
C8 C 0.2699(3) 0.1961(3) 0.39450(17) 0.0250(8) Uani 1 1 d . . . . .
H8 H 0.2426 0.2279 0.3682 0.030 Uiso 1 1 calc R . . . .
C9 C 0.2247(3) 0.1316(3) 0.41995(17) 0.0253(8) Uani 1 1 d . . . . .
H9 H 0.1656 0.1215 0.4124 0.030 Uiso 1 1 calc R . . . .
C10 C 0.2659(3) 0.0823(3) 0.45610(16) 0.0226(8) Uani 1 1 d . . . . .
H10 H 0.2352 0.0372 0.4726 0.027 Uiso 1 1 calc R . . . .
C11 C 0.3525(3) 0.0979(3) 0.46897(16) 0.0224(8) Uani 1 1 d . . . . .
H11 H 0.3809 0.0624 0.4932 0.027 Uiso 1 1 calc R . . . .
C12 C 0.3963(3) 0.1655(3) 0.44590(15) 0.0185(7) Uani 1 1 d . . . . .
C13 C 0.4834(2) 0.1896(2) 0.45343(13) 0.0145(6) Uani 1 1 d . . . . .
C14 C 0.5438(3) 0.1538(3) 0.48751(15) 0.0202(7) Uani 1 1 d . . . . .
C15 C 0.5273(3) 0.1106(3) 0.53237(16) 0.0239(8) Uani 1 1 d . . . . .
H15 H 0.4696 0.1011 0.5433 0.029 Uiso 1 1 calc R . . . .
C16 C 0.5974(3) 0.0810(3) 0.56158(16) 0.0255(8) Uani 1 1 d . . . . .
H16 H 0.5870 0.0523 0.5928 0.031 Uiso 1 1 calc R . . . .
C17 C 0.6818(3) 0.0933(3) 0.54513(17) 0.0278(9) Uani 1 1 d . . . . .
H17 H 0.7285 0.0715 0.5646 0.033 Uiso 1 1 calc R . . . .
C18 C 0.6984(3) 0.1375(3) 0.50021(16) 0.0239(8) Uani 1 1 d . . . . .
H18 H 0.7561 0.1460 0.4891 0.029 Uiso 1 1 calc R . . . .
C19 C 0.6298(3) 0.1692(3) 0.47177(15) 0.0208(7) Uani 1 1 d . . . . .
C20 C 0.7071(3) 0.2395(3) 0.39972(14) 0.0192(7) Uani 1 1 d . . . . .
C21 C 0.7747(3) 0.2786(3) 0.42650(15) 0.0232(8) Uani 1 1 d . . . . .
H21 H 0.7687 0.2884 0.4618 0.028 Uiso 1 1 calc R . . . .
C22 C 0.8501(3) 0.3033(3) 0.40231(18) 0.0280(9) Uani 1 1 d . . . . .
H22 H 0.8961 0.3286 0.4209 0.034 Uiso 1 1 calc R . . . .
C23 C 0.8574(3) 0.2904(3) 0.34981(19) 0.0313(10) Uani 1 1 d . . . . .
H23 H 0.9091 0.3064 0.3328 0.038 Uiso 1 1 calc R . . . .
C24 C 0.7897(3) 0.2544(3) 0.32261(17) 0.0270(9) Uani 1 1 d . . . . .
H24 H 0.7951 0.2475 0.2870 0.032 Uiso 1 1 calc R . . . .
C25 C 0.7125(3) 0.2277(3) 0.34701(15) 0.0206(7) Uani 1 1 d . . . . .
C26 C 0.6367(3) 0.0632(3) 0.31335(17) 0.0234(8) Uani 1 1 d . . . . .
H26 H 0.5930 0.0369 0.2901 0.028 Uiso 1 1 calc R . . . .
C27 C 0.7257(4) 0.0326(3) 0.2956(2) 0.0384(12) Uani 1 1 d . . . . .
H27A H 0.7363 0.0535 0.2611 0.058 Uiso 1 1 calc GR . . . .
H27B H 0.7276 -0.0307 0.2959 0.058 Uiso 1 1 calc GR . . . .
H27C H 0.7702 0.0553 0.3184 0.058 Uiso 1 1 calc GR . . . .
C28 C 0.6171(4) 0.0302(3) 0.36631(18) 0.0317(10) Uani 1 1 d . . . . .
H28A H 0.6600 0.0532 0.3901 0.047 Uiso 1 1 calc GR . . . .
H28B H 0.6194 -0.0330 0.3665 0.047 Uiso 1 1 calc GR . . . .
H28C H 0.5593 0.0494 0.3765 0.047 Uiso 1 1 calc GR . . . .
C29 C 0.6488(3) 0.2102(3) 0.24311(15) 0.0243(8) Uani 1 1 d . . . . .
H29 H 0.7124 0.2029 0.2380 0.029 Uiso 1 1 calc R . . . .
C30 C 0.6022(4) 0.1519(4) 0.20529(18) 0.0343(11) Uani 1 1 d . . . . .
H30A H 0.5399 0.1535 0.2119 0.052 Uiso 1 1 calc GR . . . .
H30B H 0.6232 0.0925 0.2090 0.052 Uiso 1 1 calc GR . . . .
H30C H 0.6136 0.1722 0.1708 0.052 Uiso 1 1 calc GR . . . .
C31 C 0.6263(4) 0.3054(4) 0.23440(19) 0.0390(12) Uani 1 1 d . . . . .
H31A H 0.5654 0.3152 0.2428 0.059 Uiso 1 1 calc GR . . . .
H31B H 0.6364 0.3203 0.1988 0.059 Uiso 1 1 calc GR . . . .
H31C H 0.6627 0.3417 0.2561 0.059 Uiso 1 1 calc GR . . . .
C32 C 0.5429(3) 0.3660(3) 0.43485(18) 0.0268(8) Uani 1 1 d . . . . .
H32A H 0.5837 0.3984 0.4137 0.040 Uiso 1 1 calc GR . . . .
H32B H 0.5652 0.3625 0.4695 0.040 Uiso 1 1 calc GR . . . .
H32C H 0.4869 0.3956 0.4350 0.040 Uiso 1 1 calc GR . . . .
C1T C 1.036(3) -0.066(3) 0.3255(17) 0.053(7) Uani 0.101(7) 1 d D U P A -2
H1TA H 1.0200 -0.0367 0.2939 0.080 Uiso 0.101(7) 1 calc R . P A -2
H1TB H 1.0992 -0.0742 0.3261 0.080 Uiso 0.101(7) 1 calc R . P A -2
H1TC H 1.0074 -0.1218 0.3275 0.080 Uiso 0.101(7) 1 calc R . P A -2
C2T C 1.010(2) -0.011(2) 0.3698(14) 0.064(5) Uani 0.101(7) 1 d D U P A -2
C3T C 1.027(4) -0.039(2) 0.4188(16) 0.051(6) Uani 0.101(7) 1 d DG U P A -2
H3T H 1.0545 -0.0927 0.4243 0.062 Uiso 0.101(7) 1 calc R . P A -2
C4T C 1.002(5) 0.012(3) 0.4599(14) 0.074(8) Uani 0.101(7) 1 d G U P A -2
H4T H 1.0138 -0.0073 0.4934 0.088 Uiso 0.101(7) 1 calc R . P A -2
C5T C 0.962(4) 0.091(3) 0.4519(18) 0.067(8) Uani 0.101(7) 1 d G U P A -2
H5T H 0.9451 0.1254 0.4799 0.081 Uiso 0.101(7) 1 calc R . P A -2
C6T C 0.945(4) 0.119(3) 0.403(2) 0.079(8) Uani 0.101(7) 1 d G U P A -2
H6T H 0.9170 0.1726 0.3974 0.095 Uiso 0.101(7) 1 calc R . P A -2
C7T C 0.969(4) 0.068(3) 0.3618(16) 0.056(6) Uani 0.101(7) 1 d DG U P A -2
H7T H 0.9576 0.0871 0.3283 0.067 Uiso 0.101(7) 1 calc R . P A -2
C1S C 0.999(4) -0.012(2) 0.3147(10) 0.053(7) Uani 0.149(7) 1 d D U P A -1
H1SA H 0.9663 0.0323 0.2963 0.080 Uiso 0.149(7) 1 calc R . P A -1
H1SB H 1.0594 -0.0112 0.3034 0.080 Uiso 0.149(7) 1 calc R . P A -1
H1SC H 0.9740 -0.0688 0.3081 0.080 Uiso 0.149(7) 1 calc R . P A -1
C2S C 0.995(2) 0.0069(14) 0.3702(9) 0.064(5) Uani 0.149(7) 1 d D U P A -1
C3S C 1.038(3) -0.0478(17) 0.4039(11) 0.051(6) Uani 0.149(7) 1 d DG U P A -1
H3S H 1.0689 -0.0963 0.3915 0.062 Uiso 0.149(7) 1 calc R . P A -1
C4S C 1.035(3) -0.031(2) 0.4556(10) 0.074(8) Uani 0.149(7) 1 d G U P A -1
H4S H 1.0636 -0.0687 0.4786 0.088 Uiso 0.149(7) 1 calc R . P A -1
C5S C 0.989(3) 0.040(2) 0.4737(9) 0.067(8) Uani 0.149(7) 1 d G U P A -1
H5S H 0.9871 0.0509 0.5090 0.081 Uiso 0.149(7) 1 calc R . P A -1
C6S C 0.947(3) 0.094(2) 0.4401(12) 0.079(8) Uani 0.149(7) 1 d G U P A -1
H6S H 0.9159 0.1428 0.4524 0.095 Uiso 0.149(7) 1 calc R . P A -1
C7S C 0.950(2) 0.0779(17) 0.3883(11) 0.056(6) Uani 0.149(7) 1 d DG U P A -1
H7S H 0.9211 0.1152 0.3654 0.067 Uiso 0.149(7) 1 calc R . P A -1

loop_
_atom_site_aniso_label
_atom_site_aniso_U_11
_atom_site_aniso_U_22
_atom_site_aniso_U_33
_atom_site_aniso_U_23
_atom_site_aniso_U_13
_atom_site_aniso_U_12
Ni1 0.0194(2) 0.0189(2) 0.0166(2) 0.00010(17) 0.0007(2) 0.0023(2)
Cl1 0.0265(5) 0.0328(5) 0.0217(4) -0.0006(4) -0.0032(4) -0.0010(4)
P1 0.0203(4) 0.0189(4) 0.0168(4) -0.0011(3) 0.0020(3) -0.0002(4)
P2 0.0211(5) 0.0178(4) 0.0168(4) -0.0013(3) 0.0008(3) -0.0003(3)
N1 0.0198(15) 0.0193(15) 0.0217(15) 0.0015(12) 0.0028(12) 0.0048(12)
N2 0.0171(15) 0.0223(16) 0.0208(14) -0.0007(12) -0.0002(12) -0.0009(12)
C1 0.031(2) 0.029(2) 0.032(2) 0.0055(17) 0.0084(18) 0.0099(18)
C2 0.038(2) 0.024(2) 0.032(2) 0.0090(17) 0.004(2) 0.0024(17)
C3 0.034(2) 0.0188(19) 0.047(3) 0.0032(18) 0.001(2) 0.0027(16)
C4 0.029(2) 0.020(2) 0.056(3) 0.0001(19) 0.015(2) 0.0064(16)
C5 0.026(2) 0.022(2) 0.039(2) 0.0012(17) 0.0117(18) 0.0016(16)
C6 0.0215(18) 0.0200(18) 0.028(2) 0.0009(15) 0.0020(15) 0.0025(15)
C7 0.0200(17) 0.0182(17) 0.0217(17) 0.0001(14) 0.0026(14) -0.0008(14)
C8 0.0206(19) 0.025(2) 0.0291(19) 0.0009(16) -0.0009(15) 0.0030(15)
C9 0.0207(19) 0.0242(19) 0.031(2) -0.0002(16) -0.0008(16) -0.0011(15)
C10 0.0243(19) 0.0189(17) 0.0244(18) 0.0018(14) 0.0031(15) -0.0016(14)
C11 0.026(2) 0.0193(18) 0.0219(18) -0.0017(14) 0.0020(15) 0.0001(15)
C12 0.0184(17) 0.0200(17) 0.0171(16) -0.0023(13) 0.0027(13) -0.0024(14)
C13 0.0159(16) 0.0165(15) 0.0112(13) 0.0000(11) 0.0007(11) -0.0029(12)
C14 0.0221(18) 0.0200(17) 0.0186(16) -0.0046(14) 0.0004(14) -0.0001(14)
C15 0.0252(19) 0.027(2) 0.0193(17) -0.0019(15) 0.0010(14) -0.0012(15)
C16 0.031(2) 0.027(2) 0.0186(17) -0.0026(15) -0.0040(16) -0.0010(17)
C17 0.030(2) 0.030(2) 0.0237(19) -0.0032(17) -0.0062(17) 0.0011(18)
C18 0.025(2) 0.0223(19) 0.0246(18) -0.0036(15) -0.0031(15) 0.0005(15)
C19 0.0225(18) 0.0195(17) 0.0204(17) -0.0042(14) -0.0005(14) -0.0014(14)
C20 0.0200(17) 0.0169(16) 0.0208(16) -0.0014(13) 0.0001(13) -0.0011(13)
C21 0.0217(18) 0.0248(19) 0.0233(17) -0.0046(15) -0.0007(15) -0.0020(15)
C22 0.026(2) 0.029(2) 0.028(2) -0.0056(17) 0.0001(17) -0.0073(16)
C23 0.027(2) 0.035(2) 0.032(2) -0.0022(18) 0.0044(18) -0.0089(19)
C24 0.027(2) 0.027(2) 0.0275(19) -0.0024(16) 0.0045(16) -0.0045(17)
C25 0.0229(18) 0.0180(17) 0.0208(16) -0.0020(13) 0.0024(14) -0.0023(14)
C26 0.027(2) 0.0181(17) 0.0251(19) -0.0028(15) 0.0007(16) 0.0017(15)
C27 0.033(2) 0.025(2) 0.057(3) -0.006(2) 0.011(2) 0.006(2)
C28 0.046(3) 0.0196(19) 0.029(2) 0.0028(16) -0.001(2) -0.0006(18)
C29 0.027(2) 0.029(2) 0.0172(16) -0.0015(15) 0.0020(15) 0.0003(16)
C30 0.038(3) 0.045(3) 0.0202(19) -0.0090(19) -0.0016(18) -0.002(2)
C31 0.060(4) 0.033(3) 0.024(2) 0.0088(18) 0.009(2) 0.009(2)
C32 0.028(2) 0.0207(19) 0.032(2) -0.0039(16) 0.0019(17) -0.0014(16)
C1T 0.040(13) 0.034(15) 0.086(12) 0.018(10) -0.011(11) -0.028(12)
C2T 0.062(11) 0.036(9) 0.094(10) 0.017(10) -0.017(11) -0.005(8)
C3T 0.051(12) 0.020(8) 0.083(12) 0.011(9) -0.016(11) -0.006(8)
C4T 0.080(17) 0.053(13) 0.088(12) 0.007(10) -0.016(12) 0.021(13)
C5T 0.077(17) 0.042(12) 0.082(13) 0.011(10) -0.006(12) 0.015(12)
C6T 0.095(18) 0.053(13) 0.090(13) 0.020(10) -0.014(12) 0.020(13)
C7T 0.057(13) 0.026(9) 0.085(13) 0.021(10) -0.017(11) 0.002(9)
C1S 0.040(13) 0.034(15) 0.086(12) 0.018(10) -0.011(11) -0.028(12)
C2S 0.062(11) 0.036(9) 0.094(10) 0.017(10) -0.017(11) -0.005(8)
C3S 0.051(12) 0.020(8) 0.083(12) 0.011(9) -0.016(11) -0.006(8)
C4S 0.080(17) 0.053(13) 0.088(12) 0.007(10) -0.016(12) 0.021(13)
C5S 0.077(17) 0.042(12) 0.082(13) 0.011(10) -0.006(12) 0.015(12)
C6S 0.095(18) 0.053(13) 0.090(13) 0.020(10) -0.014(12) 0.020(13)
C7S 0.057(13) 0.026(9) 0.085(13) 0.021(10) -0.017(11) 0.002(9)

loop_
_atom_type_symbol
_atom_type_description
_atom_type_scat_dispersion_real
_atom_type_scat_dispersion_imag
_atom_type_scat_source
C C 0.0033 0.0016 'International Tables Vol C Tables 4.2.6.8 and 6.1.1.4'
H H 0.0000 0.0000 'International Tables Vol C Tables 4.2.6.8 and 6.1.1.4'
Cl Cl 0.1484 0.1585 'International Tables Vol C Tables 4.2.6.8 and 6.1.1.4'
N N 0.0061 0.0033 'International Tables Vol C Tables 4.2.6.8 and 6.1.1.4'
Ni Ni 0.3393 1.1124 'International Tables Vol C Tables 4.2.6.8 and 6.1.1.4'
P P 0.1023 0.0942 'International Tables Vol C Tables 4.2.6.8 and 6.1.1.4'

loop_
_geom_angle_atom_site_label_1
_geom_angle_atom_site_label_2
_geom_angle_atom_site_label_3
_geom_angle
_geom_angle_site_symmetry_1
_geom_angle_site_symmetry_3
_geom_angle_publ_flag
P1 Ni1 Cl1 154.09(5) . . ?
P1 Ni1 P2 98.82(5) . . ?
P2 Ni1 Cl1 102.56(4) . . ?
N1 Ni1 Cl1 99.69(11) . . ?
N1 Ni1 P1 58.95(11) . . ?
N1 Ni1 P2 157.57(11) . . ?
N1 P1 Ni1 59.06(11) . . ?
N2 P1 Ni1 111.61(13) . . ?
N2 P1 N1 165.76(17) . . ?
N2 P1 C32 98.29(19) . . ?
C13 P1 Ni1 112.25(13) . . ?
C13 P1 N1 85.74(16) . . ?
C13 P1 N2 88.67(17) . . ?
C13 P1 C32 110.6(2) . . ?
C32 P1 Ni1 127.39(16) . . ?
C32 P1 N1 95.94(19) . . ?
C25 P2 Ni1 112.99(13) . . ?
C25 P2 C26 105.8(2) . . ?
C25 P2 C29 104.54(19) . . ?
C26 P2 Ni1 112.34(15) . . ?
C26 P2 C29 104.9(2) . . ?
C29 P2 Ni1 115.37(15) . . ?
P1 N1 Ni1 61.99(11) . . ?
C6 N1 Ni1 115.7(3) . . ?
C6 N1 P1 124.3(3) . . ?
C7 N1 Ni1 114.9(3) . . ?
C7 N1 P1 108.5(3) . . ?
C7 N1 C6 118.9(3) . . ?
C19 N2 P1 113.0(3) . . ?
C19 N2 C20 125.2(3) . . ?
C20 N2 P1 121.0(3) . . ?
C2 C1 H1 119.3 . . ?
C6 C1 H1 119.3 . . ?
C6 C1 C2 121.4(4) . . ?
C1 C2 H2 120.1 . . ?
C3 C2 C1 119.8(4) . . ?
C3 C2 H2 120.1 . . ?
C2 C3 H3 120.4 . . ?
C2 C3 C4 119.2(4) . . ?
C4 C3 H3 120.4 . . ?
C3 C4 H4 119.4 . . ?
C3 C4 C5 121.1(4) . . ?
C5 C4 H4 119.4 . . ?
C4 C5 H5 119.9 . . ?
C6 C5 C4 120.1(4) . . ?
C6 C5 H5 119.9 . . ?
C1 C6 N1 119.7(4) . . ?
C5 C6 N1 121.7(4) . . ?
C5 C6 C1 118.4(4) . . ?
C8 C7 N1 126.2(4) . . ?
C8 C7 C12 120.1(4) . . ?
C12 C7 N1 113.6(3) . . ?
C7 C8 H8 120.0 . . ?
C7 C8 C9 120.0(4) . . ?
C9 C8 H8 120.0 . . ?
C8 C9 H9 120.0 . . ?
C10 C9 C8 119.9(4) . . ?
C10 C9 H9 120.0 . . ?
C9 C10 H10 119.5 . . ?
C9 C10 C11 121.0(4) . . ?
C11 C10 H10 119.5 . . ?
C10 C11 H11 120.3 . . ?
C12 C11 C10 119.3(4) . . ?
C12 C11 H11 120.3 . . ?
C7 C12 C13 113.1(3) . . ?
C11 C12 C7 119.6(4) . . ?
C11 C12 C13 127.1(4) . . ?
C12 C13 P1 117.4(3) . . ?
C14 C13 P1 113.3(3) . . ?
C14 C13 C12 128.2(4) . . ?
C13 C14 C19 111.7(4) . . ?
C15 C14 C13 127.8(4) . . ?
C15 C14 C19 120.5(4) . . ?
C14 C15 H15 120.5 . . ?
C14 C15 C16 118.9(4) . . ?
C16 C15 H15 120.5 . . ?
C15 C16 H16 119.7 . . ?
C17 C16 C15 120.6(4) . . ?
C17 C16 H16 119.7 . . ?
C16 C17 H17 119.8 . . ?
C16 C17 C18 120.5(4) . . ?
C18 C17 H17 119.8 . . ?
C17 C18 H18 120.3 . . ?
C19 C18 C17 119.5(4) . . ?
C19 C18 H18 120.3 . . ?
N2 C19 C14 110.9(4) . . ?
C18 C19 N2 129.1(4) . . ?
C18 C19 C14 120.1(4) . . ?
C21 C20 N2 119.0(3) . . ?
C21 C20 C25 120.8(4) . . ?
C25 C20 N2 120.2(4) . . ?
C20 C21 H21 119.5 . . ?
C22 C21 C20 121.1(4) . . ?
C22 C21 H21 119.5 . . ?
C21 C22 H22 120.5 . . ?
C21 C22 C23 119.0(4) . . ?
C23 C22 H22 120.5 . . ?
C22 C23 H23 119.8 . . ?
C24 C23 C22 120.5(4) . . ?
C24 C23 H23 119.8 . . ?
C23 C24 H24 119.4 . . ?
C23 C24 C25 121.2(4) . . ?
C25 C24 H24 119.4 . . ?
C20 C25 P2 122.2(3) . . ?
C20 C25 C24 117.5(4) . . ?
C24 C25 P2 120.3(3) . . ?
P2 C26 H26 107.2 . . ?
C27 C26 P2 113.2(3) . . ?
C27 C26 H26 107.2 . . ?
C28 C26 P2 110.8(3) . . ?
C28 C26 H26 107.2 . . ?
C28 C26 C27 111.0(4) . . ?
C26 C27 H27A 109.5 . . ?
C26 C27 H27B 109.5 . . ?
C26 C27 H27C 109.5 . . ?
H27A C27 H27B 109.5 . . ?
H27A C27 H27C 109.5 . . ?
H27B C27 H27C 109.5 . . ?
C26 C28 H28A 109.5 . . ?
C26 C28 H28B 109.5 . . ?
C26 C28 H28C 109.5 . . ?
H28A C28 H28B 109.5 . . ?
H28A C28 H28C 109.5 . . ?
H28B C28 H28C 109.5 . . ?
P2 C29 H29 108.1 . . ?
C30 C29 P2 112.2(3) . . ?
C30 C29 H29 108.1 . . ?
C30 C29 C31 111.3(4) . . ?
C31 C29 P2 108.8(3) . . ?
C31 C29 H29 108.1 . . ?
C29 C30 H30A 109.5 . . ?
C29 C30 H30B 109.5 . . ?
C29 C30 H30C 109.5 . . ?
H30A C30 H30B 109.5 . . ?
H30A C30 H30C 109.5 . . ?
H30B C30 H30C 109.5 . . ?
C29 C31 H31A 109.5 . . ?
C29 C31 H31B 109.5 . . ?
C29 C31 H31C 109.5 . . ?
H31A C31 H31B 109.5 . . ?
H31A C31 H31C 109.5 . . ?
H31B C31 H31C 109.5 . . ?
P1 C32 H32A 109.5 . . ?
P1 C32 H32B 109.5 . . ?
P1 C32 H32C 109.5 . . ?
H32A C32 H32B 109.5 . . ?
H32A C32 H32C 109.5 . . ?
H32B C32 H32C 109.5 . . ?
H1TA C1T H1TB 109.5 . . ?
H1TA C1T H1TC 109.5 . . ?
H1TB C1T H1TC 109.5 . . ?
C2T C1T H1TA 109.5 . . ?
C2T C1T H1TB 109.5 . . ?
C2T C1T H1TC 109.5 . . ?
C3T C2T C1T 119.9(11) . . ?
C3T C2T C7T 120.0 . . ?
C7T C2T C1T 120.1(11) . . ?
C2T C3T H3T 120.0 . . ?
C2T C3T C4T 120.0 . . ?
C4T C3T H3T 120.0 . . ?
C3T C4T H4T 120.0 . . ?
C5T C4T C3T 120.0 . . ?
C5T C4T H4T 120.0 . . ?
C4T C5T H5T 120.0 . . ?
C4T C5T C6T 120.0 . . ?
C6T C5T H5T 120.0 . . ?
C5T C6T H6T 120.0 . . ?
C7T C6T C5T 120.0 . . ?
C7T C6T H6T 120.0 . . ?
C2T C7T H7T 120.0 . . ?
C6T C7T C2T 120.0 . . ?
C6T C7T H7T 120.0 . . ?
H1SA C1S H1SB 109.5 . . ?
H1SA C1S H1SC 109.5 . . ?
H1SB C1S H1SC 109.5 . . ?
C2S C1S H1SA 109.5 . . ?
C2S C1S H1SB 109.5 . . ?
C2S C1S H1SC 109.5 . . ?
C3S C2S C1S 119.4(11) . . ?
C3S C2S C7S 120.0 . . ?
C7S C2S C1S 120.6(11) . . ?
C2S C3S H3S 120.0 . . ?
C2S C3S C4S 120.0 . . ?
C4S C3S H3S 120.0 . . ?
C3S C4S H4S 120.0 . . ?
C5S C4S C3S 120.0 . . ?
C5S C4S H4S 120.0 . . ?
C4S C5S H5S 120.0 . . ?
C6S C5S C4S 120.0 . . ?
C6S C5S H5S 120.0 . . ?
C5S C6S H6S 120.0 . . ?
C5S C6S C7S 120.0 . . ?
C7S C6S H6S 120.0 . . ?
C2S C7S H7S 120.0 . . ?
C6S C7S C2S 120.0 . . ?
C6S C7S H7S 120.0 . . ?

loop_
_geom_bond_atom_site_label_1
_geom_bond_atom_site_label_2
_geom_bond_distance
_geom_bond_site_symmetry_2
_geom_bond_publ_flag
Ni1 Cl1 2.2004(12) . ?
Ni1 P1 2.0511(12) . ?
Ni1 P2 2.1748(12) . ?
Ni1 N1 1.993(3) . ?
P1 N1 1.990(4) . ?
P1 N2 1.761(4) . ?
P1 C13 1.720(4) . ?
P1 C32 1.834(5) . ?
P2 C25 1.840(4) . ?
P2 C26 1.848(4) . ?
P2 C29 1.862(4) . ?
N1 C6 1.417(5) . ?
N1 C7 1.412(5) . ?
N2 C19 1.396(5) . ?
N2 C20 1.417(5) . ?
C1 H1 0.9500 . ?
C1 C2 1.396(6) . ?
C1 C6 1.393(6) . ?
C2 H2 0.9500 . ?
C2 C3 1.384(7) . ?
C3 H3 0.9500 . ?
C3 C4 1.388(8) . ?
C4 H4 0.9500 . ?
C4 C5 1.393(7) . ?
C5 H5 0.9500 . ?
C5 C6 1.392(6) . ?
C7 C8 1.391(6) . ?
C7 C12 1.412(6) . ?
C8 H8 0.9500 . ?
C8 C9 1.392(6) . ?
C9 H9 0.9500 . ?
C9 C10 1.378(6) . ?
C10 H10 0.9500 . ?
C10 C11 1.405(6) . ?
C11 H11 0.9500 . ?
C11 C12 1.389(6) . ?
C12 C13 1.413(5) . ?
C13 C14 1.411(5) . ?
C14 C15 1.384(6) . ?
C14 C19 1.414(6) . ?
C15 H15 0.9500 . ?
C15 C16 1.409(6) . ?
C16 H16 0.9500 . ?
C16 C17 1.389(7) . ?
C17 H17 0.9500 . ?
C17 C18 1.393(7) . ?
C18 H18 0.9500 . ?
C18 C19 1.390(6) . ?
C20 C21 1.400(6) . ?
C20 C25 1.406(5) . ?
C21 H21 0.9500 . ?
C21 C22 1.383(6) . ?
C22 H22 0.9500 . ?
C22 C23 1.405(7) . ?
C23 H23 0.9500 . ?
C23 C24 1.387(7) . ?
C24 H24 0.9500 . ?
C24 C25 1.419(6) . ?
C26 H26 1.0000 . ?
C26 C27 1.531(7) . ?
C26 C28 1.519(7) . ?
C27 H27A 0.9800 . ?
C27 H27B 0.9800 . ?
C27 H27C 0.9800 . ?
C28 H28A 0.9800 . ?
C28 H28B 0.9800 . ?
C28 H28C 0.9800 . ?
C29 H29 1.0000 . ?
C29 C30 1.527(7) . ?
C29 C31 1.533(7) . ?
C30 H30A 0.9800 . ?
C30 H30B 0.9800 . ?
C30 H30C 0.9800 . ?
C31 H31A 0.9800 . ?
C31 H31B 0.9800 . ?
C31 H31C 0.9800 . ?
C32 H32A 0.9800 . ?
C32 H32B 0.9800 . ?
C32 H32C 0.9800 . ?
C1T H1TA 0.9800 . ?
C1T H1TB 0.9800 . ?
C1T H1TC 0.9800 . ?
C1T C2T 1.502(12) . ?
C2T C3T 1.3900 . ?
C2T C7T 1.3900 . ?
C3T H3T 0.9500 . ?
C3T C4T 1.3900 . ?
C4T H4T 0.9500 . ?
C4T C5T 1.3900 . ?
C5T H5T 0.9500 . ?
C5T C6T 1.3900 . ?
C6T H6T 0.9500 . ?
C6T C7T 1.3900 . ?
C7T H7T 0.9500 . ?
C1S H1SA 0.9800 . ?
C1S H1SB 0.9800 . ?
C1S H1SC 0.9800 . ?
C1S C2S 1.495(12) . ?
C2S C3S 1.3900 . ?
C2S C7S 1.3900 . ?
C3S H3S 0.9500 . ?
C3S C4S 1.3900 . ?
C4S H4S 0.9500 . ?
C4S C5S 1.3900 . ?
C5S H5S 0.9500 . ?
C5S C6S 1.3900 . ?
C6S H6S 0.9500 . ?
C6S C7S 1.3900 . ?
C7S H7S 0.9500 . ?
